data_4108671
loop_
_publ_author_name
'Yanhui Chen'
'Yuhan Zhou'
'Pingping Chen'
'Yinsong Tao'
'Yang Li'
'Jingping Qu'

_publ_section_title
;
 Nitrogenase Model Complexes [Cp*Fe(\m-SR1)2(\m-\h2-R2N=NH)FeCp*] (R1= Me,
 Et; R2= Me, Ph; Cp* = \h5-C5Me5): Synthesis, Structure, and Catalytic N-N
 Bond Cleavage of Hydrazines on Diiron Centers
;
_journal_name_full 'Journal of the American Chemical Society'
_journal_page_first 15250
_journal_page_last 15251
_journal_paper_doi 10.1021/ja805025w
_journal_volume 130
_journal_year 2008
_chemical_formula_sum 'C28 H42 Fe2 N2 S2'
_chemical_formula_weight 582.46
_chemical_name_systematic
; 
 ? 
;
_space_group_IT_number 14
_symmetry_cell_setting monoclinic
_symmetry_space_group_name_Hall '-P 2ybc'
_symmetry_space_group_name_H-M 'P 1 21/c 1'
_atom_sites_solution_hydrogens geom
_atom_sites_solution_primary direct
_atom_sites_solution_secondary difmap
_audit_creation_method SHELXL-97
_cell_angle_alpha 90.00
_cell_angle_beta 104.190(3)
_cell_angle_gamma 90.00
_cell_formula_units_Z 4
_cell_length_a 9.9455(5)
_cell_length_b 15.1956(8)
_cell_length_c 18.9528(10)
_cell_measurement_temperature 273(2)
_cell_volume 2776.9(3)
_computing_cell_refinement 'Bruker SMART'
_computing_data_collection 'Bruker SMART'
_computing_data_reduction 'Bruker SMART'
_computing_molecular_graphics 'Bruker SHELXTL'
_computing_publication_material 'Bruker SHELXTL'
_computing_structure_refinement 'SHELXL-97 (Sheldrick, 1997)'
_computing_structure_solution 'SHELXS-97 (Sheldrick, 1990)'
_diffrn_ambient_temperature 273(2)
_diffrn_measured_fraction_theta_full 0.983
_diffrn_measured_fraction_theta_max 0.983
_diffrn_measurement_device_type 'CCD area detector'
_diffrn_measurement_method 'phi and omega scans'
_diffrn_radiation_monochromator graphite
_diffrn_radiation_source 'fine-focus sealed tube'
_diffrn_radiation_type MoK\a
_diffrn_radiation_wavelength 0.71073
_diffrn_reflns_av_R_equivalents 0.0333
_diffrn_reflns_av_sigmaI/netI 0.0425
_diffrn_reflns_limit_h_max 12
_diffrn_reflns_limit_h_min -12
_diffrn_reflns_limit_k_max 16
_diffrn_reflns_limit_k_min -19
_diffrn_reflns_limit_l_max 24
_diffrn_reflns_limit_l_min -24
_diffrn_reflns_number 16392
_diffrn_reflns_theta_full 27.56
_diffrn_reflns_theta_max 27.56
_diffrn_reflns_theta_min 2.50
_exptl_absorpt_coefficient_mu 1.215
_exptl_absorpt_correction_T_max 0.64
_exptl_absorpt_correction_T_min 0.63
_exptl_absorpt_correction_type empirical
_exptl_crystal_colour brown
_exptl_crystal_density_diffrn 1.393
_exptl_crystal_description block
_exptl_crystal_F_000 1232
_exptl_crystal_size_max 0.35
_exptl_crystal_size_mid 0.35
_exptl_crystal_size_min 0.35
_refine_diff_density_max 0.531
_refine_diff_density_min -0.309
_refine_diff_density_rms 0.076
_refine_ls_extinction_method none
_refine_ls_goodness_of_fit_ref 1.024
_refine_ls_hydrogen_treatment constr
_refine_ls_matrix_type full
_refine_ls_number_parameters 307
_refine_ls_number_reflns 6315
_refine_ls_number_restraints 0
_refine_ls_restrained_S_all 1.024
_refine_ls_R_factor_all 0.0456
_refine_ls_R_factor_gt 0.0357
_refine_ls_shift/su_max 0.001
_refine_ls_shift/su_mean 0.000
_refine_ls_structure_factor_coef Fsqd
_refine_ls_weighting_details 'calc w=1/[\s^2^(Fo^2^)+(0.0602P)^2^+0.5526P] where P=(Fo^2^+2Fc^2^)/3'
_refine_ls_weighting_scheme calc
_refine_ls_wR_factor_gt 0.0987
_refine_ls_wR_factor_ref 0.1045
_reflns_number_gt 5220
_reflns_number_total 6315
_reflns_threshold_expression >2sigma(I)
_cod_data_source_file ja805025w_si_003.cif
_cod_data_source_block ds1
_cod_original_cell_volume 2776.9(2)
_cod_database_code 4108671

loop_
_symmetry_equiv_pos_as_xyz
'x, y, z'
'-x, y+1/2, -z+1/2'
'-x, -y, -z'
'x, -y-1/2, z-1/2'

loop_
_atom_site_label
_atom_site_type_symbol
_atom_site_fract_x
_atom_site_fract_y
_atom_site_fract_z
_atom_site_U_iso_or_equiv
_atom_site_adp_type
_atom_site_occupancy
_atom_site_symmetry_multiplicity
_atom_site_calc_flag
_atom_site_refinement_flags
Fe1 Fe 0.70434(3) 0.30497(2) 0.065057(16) 0.01770(9) Uani 1 1 d .
Fe2 Fe 0.92511(3) 0.16866(2) 0.157821(16) 0.01901(10) Uani 1 1 d .
S1 S 0.94067(6) 0.30327(4) 0.10671(3) 0.02303(13) Uani 1 1 d .
S2 S 0.74204(6) 0.24578(4) 0.17993(3) 0.02175(13) Uani 1 1 d .
N2 N 0.71782(19) 0.19065(12) 0.03020(10) 0.0199(4) Uani 1 1 d .
N1 N 0.81007(19) 0.13561(12) 0.07087(10) 0.0226(4) Uani 1 1 d .
H1A H 0.8156 0.0827 0.0556 0.027 Uiso 1 1 calc R
C1 C 1.0206(2) 0.04629(15) 0.17775(13) 0.0275(5) Uani 1 1 d .
C2 C 1.1207(2) 0.11108(16) 0.17058(13) 0.0272(5) Uani 1 1 d .
C3 C 1.1282(2) 0.17374(15) 0.22746(13) 0.0261(5) Uani 1 1 d .
C4 C 1.0322(2) 0.14954(16) 0.26781(13) 0.0269(5) Uani 1 1 d .
C5 C 0.9645(2) 0.07051(15) 0.23714(13) 0.0256(5) Uani 1 1 d .
C6 C 0.9863(3) -0.03524(17) 0.13243(17) 0.0424(7) Uani 1 1 d .
H6A H 1.0469 -0.0821 0.1545 0.064 Uiso 1 1 calc R
H6B H 0.9982 -0.0241 0.0845 0.064 Uiso 1 1 calc R
H6C H 0.8919 -0.0518 0.1293 0.064 Uiso 1 1 calc R
C7 C 1.2117(3) 0.1068(2) 0.11773(16) 0.0426(7) Uani 1 1 d .
H7A H 1.2956 0.0757 0.1397 0.064 Uiso 1 1 calc R
H7B H 1.2339 0.1653 0.1054 0.064 Uiso 1 1 calc R
H7C H 1.1636 0.0764 0.0745 0.064 Uiso 1 1 calc R
C8 C 1.2247(3) 0.25097(18) 0.24296(16) 0.0373(6) Uani 1 1 d .
H8A H 1.3094 0.2338 0.2766 0.056 Uiso 1 1 calc R
H8B H 1.1820 0.2977 0.2637 0.056 Uiso 1 1 calc R
H8C H 1.2444 0.2709 0.1985 0.056 Uiso 1 1 calc R
C9 C 1.0077(3) 0.19564(19) 0.33286(14) 0.0378(6) Uani 1 1 d .
H9A H 1.0714 0.1739 0.3759 0.057 Uiso 1 1 calc R
H9B H 0.9143 0.1850 0.3362 0.057 Uiso 1 1 calc R
H9C H 1.0215 0.2577 0.3284 0.057 Uiso 1 1 calc R
C10 C 0.8679(3) 0.01550(19) 0.26851(15) 0.0376(6) Uani 1 1 d .
H10A H 0.9209 -0.0238 0.3044 0.056 Uiso 1 1 calc R
H10B H 0.8084 -0.0180 0.2304 0.056 Uiso 1 1 calc R
H10C H 0.8126 0.0531 0.2908 0.056 Uiso 1 1 calc R
C11 C 0.5097(2) 0.34898(14) 0.00096(12) 0.0228(5) Uani 1 1 d .
C12 C 0.6182(2) 0.38327(15) -0.02852(12) 0.0255(5) Uani 1 1 d .
C13 C 0.7052(2) 0.43542(15) 0.02634(13) 0.0258(5) Uani 1 1 d .
C14 C 0.6536(2) 0.43275(14) 0.08984(12) 0.0225(5) Uani 1 1 d .
C15 C 0.5310(2) 0.37927(14) 0.07351(12) 0.0213(4) Uani 1 1 d .
C16 C 0.3864(3) 0.29794(17) -0.04084(15) 0.0358(6) Uani 1 1 d .
H16A H 0.3146 0.3381 -0.0641 0.054 Uiso 1 1 calc R
H16B H 0.3527 0.2607 -0.0081 0.054 Uiso 1 1 calc R
H16C H 0.4132 0.2625 -0.0770 0.054 Uiso 1 1 calc R
C17 C 0.6275(3) 0.3766(2) -0.10598(14) 0.0417(7) Uani 1 1 d .
H17A H 0.5753 0.4235 -0.1338 0.063 Uiso 1 1 calc R
H17B H 0.5905 0.3211 -0.1258 0.063 Uiso 1 1 calc R
H17C H 0.7228 0.3810 -0.1080 0.063 Uiso 1 1 calc R
C18 C 0.8260(3) 0.48930(18) 0.01752(17) 0.0402(7) Uani 1 1 d .
H18A H 0.7941 0.5463 -0.0013 0.060 Uiso 1 1 calc R
H18B H 0.8704 0.4603 -0.0157 0.060 Uiso 1 1 calc R
H18C H 0.8910 0.4959 0.0639 0.060 Uiso 1 1 calc R
C19 C 0.7122(3) 0.48125(16) 0.15962(14) 0.0347(6) Uani 1 1 d .
H19A H 0.6715 0.5388 0.1569 0.052 Uiso 1 1 calc R
H19B H 0.8109 0.4866 0.1671 0.052 Uiso 1 1 calc R
H19C H 0.6916 0.4494 0.1994 0.052 Uiso 1 1 calc R
C20 C 0.4356(3) 0.36432(17) 0.12237(14) 0.0310(5) Uani 1 1 d .
H20A H 0.3656 0.4093 0.1140 0.047 Uiso 1 1 calc R
H20B H 0.4876 0.3664 0.1722 0.047 Uiso 1 1 calc R
H20C H 0.3923 0.3077 0.1122 0.047 Uiso 1 1 calc R
C21 C 1.0125(3) 0.28648(19) 0.02864(15) 0.0349(6) Uani 1 1 d .
H21A H 1.1119 0.2854 0.0442 0.052 Uiso 1 1 calc R
H21B H 0.9839 0.3336 -0.0055 0.052 Uiso 1 1 calc R
H21C H 0.9799 0.2315 0.0058 0.052 Uiso 1 1 calc R
C22 C 0.6045(3) 0.16726(17) 0.18064(15) 0.0335(6) Uani 1 1 d .
H22A H 0.6187 0.1419 0.2283 0.050 Uiso 1 1 calc R
H22B H 0.6056 0.1216 0.1458 0.050 Uiso 1 1 calc R
H22C H 0.5165 0.1968 0.1682 0.050 Uiso 1 1 calc R
C23 C 0.6444(2) 0.15218(14) -0.03740(12) 0.0229(5) Uani 1 1 d .
C24 C 0.6917(3) 0.16505(16) -0.09966(13) 0.0285(5) Uani 1 1 d .
H24A H 0.7714 0.1981 -0.0973 0.034 Uiso 1 1 calc R
C25 C 0.6206(3) 0.12875(18) -0.16534(14) 0.0351(6) Uani 1 1 d .
H25A H 0.6522 0.1378 -0.2071 0.042 Uiso 1 1 calc R
C26 C 0.5025(3) 0.07913(17) -0.16880(14) 0.0342(6) Uani 1 1 d .
H26A H 0.4543 0.0553 -0.2130 0.041 Uiso 1 1 calc R
C27 C 0.4560(3) 0.06495(17) -0.10698(14) 0.0343(6) Uani 1 1 d .
H27A H 0.3770 0.0312 -0.1094 0.041 Uiso 1 1 calc R
C28 C 0.5275(2) 0.10122(16) -0.04076(13) 0.0281(5) Uani 1 1 d .
H28A H 0.4967 0.0912 0.0011 0.034 Uiso 1 1 calc R

loop_
_atom_site_aniso_label
_atom_site_aniso_U_11
_atom_site_aniso_U_22
_atom_site_aniso_U_33
_atom_site_aniso_U_23
_atom_site_aniso_U_13
_atom_site_aniso_U_12
Fe1 0.01726(17) 0.01699(16) 0.01707(16) 0.00183(11) 0.00078(12) -0.00014(11)
Fe2 0.01799(16) 0.01926(17) 0.01805(16) 0.00235(11) 0.00112(12) 0.00166(12)
S1 0.0196(3) 0.0224(3) 0.0249(3) 0.0038(2) 0.0011(2) -0.0014(2)
S2 0.0223(3) 0.0234(3) 0.0186(3) 0.0019(2) 0.0032(2) 0.0034(2)
N2 0.0206(9) 0.0194(9) 0.0175(9) 0.0018(7) 0.0005(7) -0.0001(7)
N1 0.0247(9) 0.0171(9) 0.0242(10) 0.0010(7) 0.0024(8) 0.0026(7)
C1 0.0234(11) 0.0232(12) 0.0327(13) 0.0039(9) 0.0009(10) 0.0071(9)
C2 0.0191(11) 0.0297(12) 0.0315(12) 0.0058(10) 0.0035(9) 0.0082(9)
C3 0.0193(11) 0.0261(12) 0.0283(12) 0.0060(9) -0.0032(9) 0.0033(9)
C4 0.0238(11) 0.0298(13) 0.0227(11) 0.0059(9) -0.0028(9) 0.0041(9)
C5 0.0223(11) 0.0234(11) 0.0284(12) 0.0089(9) 0.0012(9) 0.0035(9)
C6 0.0392(15) 0.0259(13) 0.0575(18) -0.0059(12) 0.0032(13) 0.0052(12)
C7 0.0327(14) 0.0511(18) 0.0479(17) 0.0022(14) 0.0173(13) 0.0094(13)
C8 0.0263(13) 0.0364(14) 0.0428(15) 0.0058(11) -0.0038(11) -0.0051(11)
C9 0.0372(15) 0.0492(17) 0.0224(12) 0.0018(11) -0.0017(11) 0.0050(12)
C10 0.0302(13) 0.0386(15) 0.0408(15) 0.0182(12) 0.0024(11) -0.0018(11)
C11 0.0205(11) 0.0205(11) 0.0237(11) 0.0018(8) -0.0013(9) 0.0029(9)
C12 0.0294(12) 0.0243(12) 0.0218(11) 0.0071(9) 0.0043(9) 0.0079(9)
C13 0.0245(11) 0.0200(11) 0.0319(12) 0.0091(9) 0.0050(10) 0.0040(9)
C14 0.0210(11) 0.0188(10) 0.0239(11) 0.0000(8) -0.0019(9) 0.0014(8)
C15 0.0196(10) 0.0201(11) 0.0225(11) 0.0038(8) 0.0018(8) 0.0052(8)
C16 0.0282(13) 0.0338(14) 0.0361(14) -0.0056(11) -0.0098(11) 0.0029(11)
C17 0.0552(17) 0.0448(17) 0.0279(13) 0.0127(12) 0.0153(13) 0.0191(14)
C18 0.0314(14) 0.0273(14) 0.0630(19) 0.0171(13) 0.0136(13) 0.0001(11)
C19 0.0388(14) 0.0252(13) 0.0327(13) -0.0069(10) -0.0054(11) -0.0004(11)
C20 0.0276(12) 0.0363(14) 0.0313(13) 0.0043(10) 0.0112(10) 0.0049(10)
C21 0.0281(13) 0.0403(15) 0.0394(14) 0.0092(12) 0.0140(11) 0.0017(11)
C22 0.0270(12) 0.0321(14) 0.0440(15) 0.0110(11) 0.0138(11) 0.0018(10)
C23 0.0269(11) 0.0190(11) 0.0207(11) -0.0003(8) 0.0015(9) 0.0031(9)
C24 0.0293(12) 0.0291(13) 0.0266(12) -0.0016(10) 0.0059(10) -0.0040(10)
C25 0.0437(15) 0.0388(15) 0.0224(12) -0.0025(10) 0.0072(11) -0.0045(12)
C26 0.0396(14) 0.0322(13) 0.0253(12) -0.0053(10) -0.0024(11) -0.0030(11)
C27 0.0309(13) 0.0319(14) 0.0351(14) -0.0007(11) -0.0014(11) -0.0075(11)
C28 0.0312(12) 0.0268(12) 0.0251(12) 0.0008(9) 0.0045(10) -0.0055(10)

loop_
_atom_type_symbol
_atom_type_description
_atom_type_scat_dispersion_real
_atom_type_scat_dispersion_imag
_atom_type_scat_source
C C 0.0033 0.0016 'International Tables Vol C Tables 4.2.6.8 and 6.1.1.4'
H H 0.0000 0.0000 'International Tables Vol C Tables 4.2.6.8 and 6.1.1.4'
N N 0.0061 0.0033 'International Tables Vol C Tables 4.2.6.8 and 6.1.1.4'
S S 0.1246 0.1234 'International Tables Vol C Tables 4.2.6.8 and 6.1.1.4'
Fe Fe 0.3463 0.8444 'International Tables Vol C Tables 4.2.6.8 and 6.1.1.4'

loop_
_geom_angle_atom_site_label_1
_geom_angle_atom_site_label_2
_geom_angle_atom_site_label_3
_geom_angle
N2 Fe1 C14 169.34(8)
N2 Fe1 C15 131.01(8)
C14 Fe1 C15 40.06(8)
N2 Fe1 C13 137.70(9)
C14 Fe1 C13 39.48(9)
C15 Fe1 C13 66.14(9)
N2 Fe1 C11 102.94(8)
C14 Fe1 C11 66.40(8)
C15 Fe1 C11 39.16(9)
C13 Fe1 C11 65.62(9)
N2 Fe1 C12 105.82(8)
C14 Fe1 C12 66.33(9)
C15 Fe1 C12 66.02(9)
C13 Fe1 C12 39.06(9)
C11 Fe1 C12 39.24(9)
N2 Fe1 S1 87.42(6)
C14 Fe1 S1 102.54(6)
C15 Fe1 S1 140.60(6)
C13 Fe1 S1 92.25(6)
C11 Fe1 S1 156.22(7)
C12 Fe1 S1 117.53(7)
N2 Fe1 S2 87.83(6)
C14 Fe1 S2 98.22(6)
C15 Fe1 S2 94.84(6)
C13 Fe1 S2 132.96(7)
C11 Fe1 S2 125.34(7)
C12 Fe1 S2 160.79(7)
S1 Fe1 S2 75.75(2)
N1 Fe2 C1 94.30(9)
N1 Fe2 C5 114.72(9)
C1 Fe2 C5 39.91(9)
N1 Fe2 C2 110.33(9)
C1 Fe2 C2 40.09(9)
C5 Fe2 C2 67.20(9)
N1 Fe2 C4 154.39(9)
C1 Fe2 C4 66.49(9)
C5 Fe2 C4 39.76(9)
C2 Fe2 C4 66.38(9)
N1 Fe2 C3 149.06(9)
C1 Fe2 C3 66.28(9)
C5 Fe2 C3 66.19(9)
C2 Fe2 C3 39.53(10)
C4 Fe2 C3 38.83(9)
N1 Fe2 S1 87.49(6)
C1 Fe2 S1 143.33(7)
C5 Fe2 S1 157.77(7)
C2 Fe2 S1 105.41(7)
C4 Fe2 S1 118.08(7)
C3 Fe2 S1 94.48(7)
N1 Fe2 S2 87.45(6)
C1 Fe2 S2 140.60(7)
C5 Fe2 S2 104.57(7)
C2 Fe2 S2 162.14(7)
C4 Fe2 S2 96.95(7)
C3 Fe2 S2 123.02(7)
S1 Fe2 S2 76.04(2)
C21 S1 Fe2 107.55(9)
C21 S1 Fe1 107.29(9)
Fe2 S1 Fe1 89.19(2)
C22 S2 Fe2 107.41(9)
C22 S2 Fe1 108.38(9)
Fe2 S2 Fe1 88.81(2)
N1 N2 C23 112.76(17)
N1 N2 Fe1 118.33(14)
C23 N2 Fe1 128.88(14)
N2 N1 Fe2 122.43(15)
N2 N1 H1A 118.8
Fe2 N1 H1A 118.8
C5 C1 C2 108.3(2)
C5 C1 C6 126.1(2)
C2 C1 C6 125.5(2)
C5 C1 Fe2 70.25(13)
C2 C1 Fe2 70.42(13)
C6 C1 Fe2 127.26(18)
C3 C2 C1 107.2(2)
C3 C2 C7 127.1(2)
C1 C2 C7 125.4(2)
C3 C2 Fe2 71.50(13)
C1 C2 Fe2 69.49(12)
C7 C2 Fe2 129.37(17)
C4 C3 C2 108.6(2)
C4 C3 C8 125.7(2)
C2 C3 C8 125.6(2)
C4 C3 Fe2 70.20(13)
C2 C3 Fe2 68.97(13)
C8 C3 Fe2 127.97(17)
C3 C4 C5 108.2(2)
C3 C4 C9 126.6(2)
C5 C4 C9 125.1(2)
C3 C4 Fe2 70.97(13)
C5 C4 Fe2 68.98(13)
C9 C4 Fe2 127.29(17)
C1 C5 C4 107.6(2)
C1 C5 C10 125.6(2)
C4 C5 C10 126.2(2)
C1 C5 Fe2 69.84(13)
C4 C5 Fe2 71.26(13)
C10 C5 Fe2 131.15(17)
C1 C6 H6A 109.5
C1 C6 H6B 109.5
H6A C6 H6B 109.5
C1 C6 H6C 109.5
H6A C6 H6C 109.5
H6B C6 H6C 109.5
C2 C7 H7A 109.5
C2 C7 H7B 109.5
H7A C7 H7B 109.5
C2 C7 H7C 109.5
H7A C7 H7C 109.5
H7B C7 H7C 109.5
C3 C8 H8A 109.5
C3 C8 H8B 109.5
H8A C8 H8B 109.5
C3 C8 H8C 109.5
H8A C8 H8C 109.5
H8B C8 H8C 109.5
C4 C9 H9A 109.5
C4 C9 H9B 109.5
H9A C9 H9B 109.5
C4 C9 H9C 109.5
H9A C9 H9C 109.5
H9B C9 H9C 109.5
C5 C10 H10A 109.5
C5 C10 H10B 109.5
H10A C10 H10B 109.5
C5 C10 H10C 109.5
H10A C10 H10C 109.5
H10B C10 H10C 109.5
C15 C11 C12 108.25(19)
C15 C11 C16 126.1(2)
C12 C11 C16 125.4(2)
C15 C11 Fe1 69.42(12)
C12 C11 Fe1 70.67(12)
C16 C11 Fe1 130.56(16)
C13 C12 C11 107.4(2)
C13 C12 C17 125.6(2)
C11 C12 C17 126.4(2)
C13 C12 Fe1 69.76(12)
C11 C12 Fe1 70.10(12)
C17 C12 Fe1 132.00(17)
C14 C13 C12 108.8(2)
C14 C13 C18 125.2(2)
C12 C13 C18 125.8(2)
C14 C13 Fe1 69.27(12)
C12 C13 Fe1 71.18(13)
C18 C13 Fe1 128.55(16)
C13 C14 C15 107.32(19)
C13 C14 C19 126.2(2)
C15 C14 C19 126.4(2)
C13 C14 Fe1 71.25(13)
C15 C14 Fe1 70.37(12)
C19 C14 Fe1 126.28(16)
C11 C15 C14 108.1(2)
C11 C15 C20 125.8(2)
C14 C15 C20 125.9(2)
C11 C15 Fe1 71.43(12)
C14 C15 Fe1 69.57(12)
C20 C15 Fe1 128.51(16)
C11 C16 H16A 109.5
C11 C16 H16B 109.5
H16A C16 H16B 109.5
C11 C16 H16C 109.5
H16A C16 H16C 109.5
H16B C16 H16C 109.5
C12 C17 H17A 109.5
C12 C17 H17B 109.5
H17A C17 H17B 109.5
C12 C17 H17C 109.5
H17A C17 H17C 109.5
H17B C17 H17C 109.5
C13 C18 H18A 109.5
C13 C18 H18B 109.5
H18A C18 H18B 109.5
C13 C18 H18C 109.5
H18A C18 H18C 109.5
H18B C18 H18C 109.5
C14 C19 H19A 109.5
C14 C19 H19B 109.5
H19A C19 H19B 109.5
C14 C19 H19C 109.5
H19A C19 H19C 109.5
H19B C19 H19C 109.5
C15 C20 H20A 109.5
C15 C20 H20B 109.5
H20A C20 H20B 109.5
C15 C20 H20C 109.5
H20A C20 H20C 109.5
H20B C20 H20C 109.5
S1 C21 H21A 109.5
S1 C21 H21B 109.5
H21A C21 H21B 109.5
S1 C21 H21C 109.5
H21A C21 H21C 109.5
H21B C21 H21C 109.5
S2 C22 H22A 109.5
S2 C22 H22B 109.5
H22A C22 H22B 109.5
S2 C22 H22C 109.5
H22A C22 H22C 109.5
H22B C22 H22C 109.5
C28 C23 C24 119.7(2)
C28 C23 N2 120.4(2)
C24 C23 N2 119.9(2)
C25 C24 C23 120.2(2)
C25 C24 H24A 119.9
C23 C24 H24A 119.9
C26 C25 C24 120.0(2)
C26 C25 H25A 120.0
C24 C25 H25A 120.0
C27 C26 C25 120.2(2)
C27 C26 H26A 119.9
C25 C26 H26A 119.9
C26 C27 C28 120.0(2)
C26 C27 H27A 120.0
C28 C27 H27A 120.0
C23 C28 C27 119.9(2)
C23 C28 H28A 120.0
C27 C28 H28A 120.0

loop_
_geom_bond_atom_site_label_1
_geom_bond_atom_site_label_2
_geom_bond_distance
Fe1 N2 1.8750(18)
Fe1 C14 2.088(2)
Fe1 C15 2.099(2)
Fe1 C13 2.114(2)
Fe1 C11 2.125(2)
Fe1 C12 2.133(2)
Fe1 S1 2.2888(6)
Fe1 S2 2.2999(6)
Fe2 N1 1.8310(19)
Fe2 C1 2.080(2)
Fe2 C5 2.085(2)
Fe2 C2 2.092(2)
Fe2 C4 2.116(2)
Fe2 C3 2.126(2)
Fe2 S1 2.2846(6)
Fe2 S2 2.2887(6)
S1 C21 1.812(3)
S2 C22 1.818(3)
N2 N1 1.338(2)
N2 C23 1.434(3)
N1 H1A 0.8600
C1 C5 1.422(3)
C1 C2 1.430(3)
C1 C6 1.498(4)
C2 C3 1.427(4)
C2 C7 1.507(3)
C3 C4 1.410(3)
C3 C8 1.499(3)
C4 C5 1.429(3)
C4 C9 1.489(4)
C5 C10 1.502(3)
C6 H6A 0.9600
C6 H6B 0.9600
C6 H6C 0.9600
C7 H7A 0.9600
C7 H7B 0.9600
C7 H7C 0.9600
C8 H8A 0.9600
C8 H8B 0.9600
C8 H8C 0.9600
C9 H9A 0.9600
C9 H9B 0.9600
C9 H9C 0.9600
C10 H10A 0.9600
C10 H10B 0.9600
C10 H10C 0.9600
C11 C15 1.416(3)
C11 C12 1.430(3)
C11 C16 1.502(3)
C12 C13 1.420(3)
C12 C17 1.497(3)
C13 C14 1.420(3)
C13 C18 1.497(3)
C14 C15 1.434(3)
C14 C19 1.501(3)
C15 C20 1.497(3)
C16 H16A 0.9600
C16 H16B 0.9600
C16 H16C 0.9600
C17 H17A 0.9600
C17 H17B 0.9600
C17 H17C 0.9600
C18 H18A 0.9600
C18 H18B 0.9600
C18 H18C 0.9600
C19 H19A 0.9600
C19 H19B 0.9600
C19 H19C 0.9600
C20 H20A 0.9600
C20 H20B 0.9600
C20 H20C 0.9600
C21 H21A 0.9600
C21 H21B 0.9600
C21 H21C 0.9600
C22 H22A 0.9600
C22 H22B 0.9600
C22 H22C 0.9600
C23 C28 1.386(3)
C23 C24 1.387(3)
C24 C25 1.387(3)
C24 H24A 0.9300
C25 C26 1.384(4)
C25 H25A 0.9300
C26 C27 1.378(4)
C26 H26A 0.9300
C27 C28 1.395(3)
C27 H27A 0.9300
C28 H28A 0.9300
